data_7242385
loop_
_publ_author_name
'Pham, Thanh Chung'
'Choi, Yeonghwan'
'Bae, Chaeeon'
'Tran, Cong So'
'Kim, Dongwon'
'Jung, Ok-Sang'
'Kang, Yong-Cheol'
'Seo, SungYong'
'Kim, Hyun Sung'
'Yun, Hwayoung'
'Zhou, Xin'
'Lee, Songyi'

_publ_section_title
;
 A molecular design towards sulfonyl aza-BODIPY based NIR fluorescent and
 colorimetric probe for selective cysteine detection
;
_journal_issue 17
_journal_name_full 'RSC Advances'
_journal_page_first 10154
_journal_page_last 10158
_journal_paper_doi 10.1039/D0RA10567H
_journal_volume 11
_journal_year 2021
_chemical_formula_sum 'C46 H34 B F2 N3 O6 S2'
_chemical_formula_weight 837.69
_chemical_name_systematic BDP-3
_space_group_crystal_system triclinic
_space_group_IT_number 2
_space_group_name_Hall '-P 1'
_space_group_name_H-M_alt 'P -1'
_atom_sites_solution_hydrogens geom
_audit_creation_method SHELXL-2018/3
_audit_update_record
;
2020-12-09 deposited with the CCDC.	2021-03-03 downloaded from the CCDC.
;
_cell_angle_alpha 116.45(3)
_cell_angle_beta 103.07(3)
_cell_angle_gamma 103.99(3)
_cell_formula_units_Z 4
_cell_length_a 16.040(3)
_cell_length_b 17.100(3)
_cell_length_c 17.864(4)
_cell_measurement_reflns_used 81791
_cell_measurement_temperature 223(2)
_cell_measurement_theta_max 33.749
_cell_measurement_theta_min 0.401
_cell_volume 3930(2)
_computing_cell_refinement 'HKL3000sm (Otwinowski & Minor, 1997)'
_computing_data_collection 'PAL BL2D-SMDC Program (Shin et. al, 2016)'
_computing_data_reduction 'HKL3000sm (Otwinowski & Minor, 1997)'
_computing_molecular_graphics 'Bruker SHELXTL'
_computing_publication_material 'Bruker SHELXTL'
_computing_structure_refinement SHELXL
_computing_structure_solution 'SHELXT 2018/2 (Sheldrick, 2018)'
_diffrn_ambient_temperature 223(2)
_diffrn_measured_fraction_theta_full 0.994
_diffrn_measured_fraction_theta_max 0.823
_diffrn_measurement_device_type 'Rayonix MX225HS CCD area detector'
_diffrn_measurement_method 'omega scan'
_diffrn_radiation_type synchrotron
_diffrn_radiation_wavelength 0.700
_diffrn_reflns_av_R_equivalents 0.0347
_diffrn_reflns_av_unetI/netI 0.0622
_diffrn_reflns_Laue_measured_fraction_full 0.994
_diffrn_reflns_Laue_measured_fraction_max 0.823
_diffrn_reflns_limit_h_max 25
_diffrn_reflns_limit_h_min -25
_diffrn_reflns_limit_k_max 26
_diffrn_reflns_limit_k_min -26
_diffrn_reflns_limit_l_max 27
_diffrn_reflns_limit_l_min -27
_diffrn_reflns_number 51986
_diffrn_reflns_point_group_measured_fraction_full 0.994
_diffrn_reflns_point_group_measured_fraction_max 0.823
_diffrn_reflns_theta_full 24.835
_diffrn_reflns_theta_max 33.472
_diffrn_reflns_theta_min 1.351
_diffrn_source 'PLSII 2D bending magnet'
_exptl_absorpt_coefficient_mu 0.191
_exptl_absorpt_correction_T_max 1.000
_exptl_absorpt_correction_T_min 0.909
_exptl_absorpt_correction_type empirical
_exptl_absorpt_process_details 'HKL3000sm Scalepack(Otwinowski et.al,2003)'
_exptl_crystal_colour 'dark blue'
_exptl_crystal_density_diffrn 1.416
_exptl_crystal_description block
_exptl_crystal_F_000 1736
_exptl_crystal_size_max 0.180
_exptl_crystal_size_mid 0.090
_exptl_crystal_size_min 0.070
_refine_diff_density_max 0.918
_refine_diff_density_min -0.944
_refine_diff_density_rms 0.103
_refine_ls_extinction_method none
_refine_ls_goodness_of_fit_ref 1.135
_refine_ls_hydrogen_treatment constr
_refine_ls_matrix_type full
_refine_ls_number_parameters 1122
_refine_ls_number_reflns 26475
_refine_ls_number_restraints 0
_refine_ls_restrained_S_all 1.135
_refine_ls_R_factor_all 0.1383
_refine_ls_R_factor_gt 0.0942
_refine_ls_shift/su_max 0.000
_refine_ls_shift/su_mean 0.000
_refine_ls_structure_factor_coef Fsqd
_refine_ls_weighting_details 'w=1/[\s^2^(Fo^2^)+(0.1844P)^2^] where P=(Fo^2^+2Fc^2^)/3'
_refine_ls_weighting_scheme calc
_refine_ls_wR_factor_gt 0.2975
_refine_ls_wR_factor_ref 0.3206
_reflns_Friedel_coverage 0.000
_reflns_number_gt 14416
_reflns_number_total 26475
_reflns_threshold_expression 'I > 2\s(I)'
_cod_data_source_file d0ra10567h2.cif
_cod_data_source_block G68_a
_cod_original_cell_volume 3929.8(18)
_cod_database_code 7242385
_shelx_shelxl_version_number 2018/3
_shelx_space_group_comment
; 
The symmetry employed for this shelxl refinement is uniquely defined 
by the following loop, which should always be used as a source of 
symmetry information in preference to the above space-group names. 
They are only intended as comments. 
;
_shelx_estimated_absorpt_t_min 0.966
_shelx_estimated_absorpt_t_max 0.987

loop_
_space_group_symop_operation_xyz
'x, y, z'
'-x, -y, -z'

loop_
_atom_site_label
_atom_site_type_symbol
_atom_site_fract_x
_atom_site_fract_y
_atom_site_fract_z
_atom_site_U_iso_or_equiv
_atom_site_adp_type
_atom_site_occupancy
_atom_site_site_symmetry_order
_atom_site_calc_flag
_atom_site_refinement_flags_posn
_atom_site_refinement_flags_adp
_atom_site_refinement_flags_occupancy
_atom_site_disorder_assembly
_atom_site_disorder_group
S1 S 0.59269(6) 0.61012(7) 0.64210(7) 0.0583(2) Uani 1 1 d . . . . .
S2 S 0.35099(5) 0.99509(6) 0.25397(6) 0.04736(19) Uani 1 1 d . . . . .
S3 S 1.16445(5) 0.76744(6) 0.02201(6) 0.04741(19) Uani 1 1 d . . . . .
F1 F 0.75538(12) 0.90137(14) 0.48012(13) 0.0497(4) Uani 1 1 d . . . . .
F2 F 0.68398(11) 0.76594(13) 0.34130(13) 0.0486(4) Uani 1 1 d . . . . .
F3 F 0.81710(12) 0.66604(14) 0.22992(13) 0.0510(4) Uani 1 1 d . . . . .
F4 F 0.74837(13) 0.52156(14) 0.09948(14) 0.0506(4) Uani 1 1 d . . . . .
O1 O 0.64795(18) 0.57147(18) 0.57997(18) 0.0587(6) Uani 1 1 d . . . . .
O2 O 0.52925(18) 0.6393(2) 0.6026(2) 0.0687(7) Uani 1 1 d . . . . .
O3 O 0.5585(2) 0.5356(2) 0.6568(2) 0.0742(8) Uani 1 1 d . . . . .
O4 O 0.36794(13) 0.90847(16) 0.25878(16) 0.0472(5) Uani 1 1 d . . . . .
O5 O 0.25715(15) 0.97683(19) 0.24600(19) 0.0622(7) Uani 1 1 d . . . . .
O6 O 0.37962(17) 1.00342(19) 0.18711(17) 0.0580(6) Uani 1 1 d . . . . .
O7 O 1.14482(18) 0.84409(18) 0.02151(18) 0.0580(6) Uani 1 1 d . . . . .
O8 O 1.25629(15) 0.7699(2) 0.03873(18) 0.0615(6) Uani 1 1 d . . . . .
O9 O 1.14047(14) 0.75517(17) 0.09932(15) 0.0480(5) Uani 1 1 d . . . . .
N1 N 0.85087(15) 0.81930(18) 0.42524(16) 0.0383(5) Uani 1 1 d . . . . .
N2 N 0.78879(15) 0.90120(17) 0.35417(16) 0.0375(5) Uani 1 1 d . . . . .
N3 N 0.94414(15) 0.90914(17) 0.37945(16) 0.0384(5) Uani 1 1 d . . . . .
N4 N 0.71556(15) 0.65323(18) 0.10074(16) 0.0383(5) Uani 1 1 d . . . . .
N5 N 0.55880(15) 0.62324(18) 0.09063(17) 0.0390(5) Uani 1 1 d . . . . .
N6 N 0.65027(16) 0.57580(18) 0.17659(17) 0.0399(5) Uani 1 1 d . . . . .
C1 C 0.86786(19) 0.7680(2) 0.4631(2) 0.0399(6) Uani 1 1 d . . . . .
C2 C 0.9579(2) 0.7672(2) 0.4708(2) 0.0436(6) Uani 1 1 d . . . . .
H2 H 0.985731 0.736475 0.494734 0.052 Uiso 1 1 calc R U . . .
C3 C 0.99727(19) 0.8182(2) 0.4379(2) 0.0409(6) Uani 1 1 d . . . . .
C4 C 0.93096(17) 0.8536(2) 0.4116(2) 0.0383(6) Uani 1 1 d . . . . .
C5 C 1.08791(19) 0.8331(2) 0.4294(2) 0.0411(6) Uani 1 1 d . . . . .
C6 C 1.1004(2) 0.8366(3) 0.3558(2) 0.0512(8) Uani 1 1 d . . . . .
H6 H 1.051264 0.832779 0.312326 0.061 Uiso 1 1 calc R U . . .
C7 C 1.1855(2) 0.8456(3) 0.3470(3) 0.0574(8) Uani 1 1 d . . . . .
H7 H 1.193618 0.847937 0.297404 0.069 Uiso 1 1 calc R U . . .
C8 C 1.2580(2) 0.8510(3) 0.4100(3) 0.0628(9) Uani 1 1 d . . . . .
H8 H 1.315373 0.857273 0.403589 0.075 Uiso 1 1 calc R U . . .
C9 C 1.2462(2) 0.8474(3) 0.4831(3) 0.0577(8) Uani 1 1 d . . . . .
H9 H 1.295451 0.850258 0.525758 0.069 Uiso 1 1 calc R U . . .
C10 C 1.1620(2) 0.8395(2) 0.4935(2) 0.0474(7) Uani 1 1 d . . . . .
H10 H 1.154844 0.838408 0.543876 0.057 Uiso 1 1 calc R U . . .
C11 C 0.8432(2) 0.6805(2) 0.5395(2) 0.0479(7) Uani 1 1 d . . . . .
H11 H 0.904779 0.685037 0.549619 0.057 Uiso 1 1 calc R U . . .
C12 C 0.8069(2) 0.7205(2) 0.4934(2) 0.0415(6) Uani 1 1 d . . . . .
C13 C 0.7148(2) 0.7111(3) 0.4789(3) 0.0563(9) Uani 1 1 d . . . . .
H13 H 0.688745 0.737419 0.448253 0.068 Uiso 1 1 calc R U . . .
C14 C 0.6606(2) 0.6641(3) 0.5082(3) 0.0567(9) Uani 1 1 d . . . . .
H14 H 0.598438 0.657507 0.496917 0.068 Uiso 1 1 calc R U . . .
C15 C 0.7002(2) 0.6271(2) 0.5545(2) 0.0484(7) Uani 1 1 d . . . . .
C16 C 0.7908(2) 0.6347(3) 0.5702(2) 0.0536(8) Uani 1 1 d . . . . .
H16 H 0.816536 0.608961 0.601575 0.064 Uiso 1 1 calc R U . . .
C17 C 0.7484(3) 0.6970(3) 0.7954(3) 0.0601(9) Uani 1 1 d . . . . .
H17 H 0.750045 0.636590 0.775574 0.072 Uiso 1 1 calc R U . . .
C18 C 0.6798(2) 0.7091(3) 0.7426(3) 0.0536(8) Uani 1 1 d . . . . .
C19 C 0.6779(2) 0.7982(3) 0.7719(3) 0.0571(9) Uani 1 1 d . . . . .
H19 H 0.632360 0.806337 0.735814 0.069 Uiso 1 1 calc R U . . .
C20 C 0.7429(3) 0.8750(3) 0.8542(3) 0.0634(9) Uani 1 1 d . . . . .
H20 H 0.741186 0.935256 0.873697 0.076 Uiso 1 1 calc R U . . .
C21 C 0.8103(3) 0.8653(3) 0.9085(3) 0.0619(9) Uani 1 1 d . . . . .
C22 C 0.8131(3) 0.7746(3) 0.8766(3) 0.0629(10) Uani 1 1 d . . . . .
H22 H 0.860307 0.767290 0.911760 0.075 Uiso 1 1 calc R U . . .
C23 C 0.8790(4) 0.9491(4) 0.9993(4) 0.0925(15) Uani 1 1 d . . . . .
H23A H 0.931077 0.934510 1.019990 0.139 Uiso 1 1 calc R U . . .
H23B H 0.849047 0.963235 1.042433 0.139 Uiso 1 1 calc R U . . .
H23C H 0.901250 1.003775 0.994053 0.139 Uiso 1 1 calc R U . . .
C24 C 0.87594(17) 0.9326(2) 0.35153(19) 0.0374(5) Uani 1 1 d . . . . .
C25 C 0.87448(18) 0.9820(2) 0.30456(19) 0.0376(5) Uani 1 1 d . . . . .
C26 C 0.78323(19) 0.9740(2) 0.2761(2) 0.0428(6) Uani 1 1 d . . . . .
H26 H 0.759521 0.997656 0.241418 0.051 Uiso 1 1 calc R U . . .
C27 C 0.73208(18) 0.9256(2) 0.30697(19) 0.0372(5) Uani 1 1 d . . . . .
C28 C 0.95190(19) 1.0320(2) 0.2907(2) 0.0388(6) Uani 1 1 d . . . . .
C29 C 0.9364(2) 1.0803(3) 0.2469(3) 0.0593(9) Uani 1 1 d . . . . .
H29 H 0.877136 1.081218 0.228077 0.071 Uiso 1 1 calc R U . . .
C30 C 1.0063(3) 1.1266(3) 0.2307(3) 0.0711(11) Uani 1 1 d . . . . .
H30 H 0.994822 1.159729 0.202097 0.085 Uiso 1 1 calc R U . . .
C31 C 1.0933(3) 1.1246(3) 0.2564(3) 0.0608(9) Uani 1 1 d . . . . .
H31 H 1.140355 1.154054 0.243175 0.073 Uiso 1 1 calc R U . . .
C32 C 1.1103(2) 1.0794(2) 0.3013(3) 0.0551(8) Uani 1 1 d . . . . .
H32 H 1.169999 1.079559 0.320420 0.066 Uiso 1 1 calc R U . . .
C33 C 1.0409(2) 1.0334(2) 0.3191(3) 0.0498(7) Uani 1 1 d . . . . .
H33 H 1.053924 1.003029 0.350363 0.060 Uiso 1 1 calc R U . . .
C34 C 0.63424(18) 0.9100(2) 0.2935(2) 0.0385(6) Uani 1 1 d . . . . .
C35 C 0.5741(2) 0.8864(2) 0.2096(2) 0.0444(6) Uani 1 1 d . . . . .
H35 H 0.594755 0.872187 0.161710 0.053 Uiso 1 1 calc R U . . .
C36 C 0.48475(19) 0.8835(2) 0.1962(2) 0.0446(6) Uani 1 1 d . . . . .
H36 H 0.444024 0.866439 0.139415 0.053 Uiso 1 1 calc R U . . .
C37 C 0.45699(18) 0.9066(2) 0.2685(2) 0.0416(6) Uani 1 1 d . . . . .
C38 C 0.51273(19) 0.9257(2) 0.3503(2) 0.0453(7) Uani 1 1 d . . . . .
H38 H 0.490701 0.937754 0.397112 0.054 Uiso 1 1 calc R U . . .
C39 C 0.60191(19) 0.9272(2) 0.3633(2) 0.0429(6) Uani 1 1 d . . . . .
H39 H 0.640425 0.939841 0.418947 0.051 Uiso 1 1 calc R U . . .
C40 C 0.4269(2) 1.0945(2) 0.3598(2) 0.0437(6) Uani 1 1 d . . . . .
C41 C 0.5087(2) 1.1542(3) 0.3676(2) 0.0523(7) Uani 1 1 d . . . . .
H41 H 0.523924 1.141088 0.316696 0.063 Uiso 1 1 calc R U . . .
C42 C 0.5677(2) 1.2338(3) 0.4525(3) 0.0592(8) Uani 1 1 d . . . . .
H42 H 0.622486 1.275667 0.458289 0.071 Uiso 1 1 calc R U . . .
C43 C 0.5475(3) 1.2526(3) 0.5281(3) 0.0580(8) Uani 1 1 d . . . . .
C44 C 0.4659(3) 1.1925(3) 0.5196(3) 0.0591(9) Uani 1 1 d . . . . .
H44 H 0.451496 1.205792 0.571036 0.071 Uiso 1 1 calc R U . . .
C45 C 0.4051(2) 1.1131(3) 0.4362(2) 0.0524(7) Uani 1 1 d . . . . .
H45 H 0.350007 1.072066 0.430736 0.063 Uiso 1 1 calc R U . . .
C46 C 0.6129(3) 1.3394(3) 0.6191(3) 0.0847(13) Uani 1 1 d . . . . .
H46A H 0.579185 1.377380 0.644722 0.127 Uiso 1 1 calc R U . . .
H46B H 0.662966 1.376632 0.611868 0.127 Uiso 1 1 calc R U . . .
H46C H 0.638620 1.319969 0.659334 0.127 Uiso 1 1 calc R U . . .
C47 C 0.62856(18) 0.6552(2) 0.07038(19) 0.0383(6) Uani 1 1 d . . . . .
C48 C 0.63231(18) 0.7057(2) 0.02451(19) 0.0377(5) Uani 1 1 d . . . . .
C49 C 0.72429(19) 0.7376(2) 0.0337(2) 0.0413(6) Uani 1 1 d . . . . .
H49 H 0.749416 0.775864 0.012967 0.050 Uiso 1 1 calc R U . . .
C50 C 0.77387(18) 0.7038(2) 0.07877(19) 0.0382(6) Uani 1 1 d . . . . .
C51 C 0.55457(19) 0.7174(2) -0.0257(2) 0.0395(6) Uani 1 1 d . . . . .
C52 C 0.4671(2) 0.6938(3) -0.0221(2) 0.0508(7) Uani 1 1 d . . . . .
H52 H 0.455187 0.668587 0.013449 0.061 Uiso 1 1 calc R U . . .
C53 C 0.3973(2) 0.7072(3) -0.0703(2) 0.0567(8) Uani 1 1 d . . . . .
H53 H 0.338618 0.691686 -0.066509 0.068 Uiso 1 1 calc R U . . .
C54 C 0.4123(2) 0.7427(3) -0.1233(3) 0.0562(8) Uani 1 1 d . . . . .
H54 H 0.364619 0.752233 -0.155182 0.067 Uiso 1 1 calc R U . . .
C55 C 0.4982(3) 0.7643(3) -0.1297(3) 0.0648(10) Uani 1 1 d . . . . .
H55 H 0.508470 0.787249 -0.167237 0.078 Uiso 1 1 calc R U . . .
C56 C 0.5690(2) 0.7523(3) -0.0811(3) 0.0546(8) Uani 1 1 d . . . . .
H56 H 0.627378 0.767758 -0.085296 0.066 Uiso 1 1 calc R U . . .
C57 C 0.87167(18) 0.7184(2) 0.09388(19) 0.0391(6) Uani 1 1 d . . . . .
C58 C 0.9027(2) 0.6451(2) 0.0767(2) 0.0440(6) Uani 1 1 d . . . . .
H58 H 0.862866 0.586607 0.063941 0.053 Uiso 1 1 calc R U . . .
C59 C 0.9922(2) 0.6579(2) 0.0783(2) 0.0464(7) Uani 1 1 d . . . . .
H59 H 1.012840 0.608133 0.065569 0.056 Uiso 1 1 calc R U . . .
C60 C 1.05012(18) 0.7452(2) 0.0990(2) 0.0416(6) Uani 1 1 d . . . . .
C61 C 1.0235(2) 0.8208(2) 0.1211(2) 0.0459(6) Uani 1 1 d . . . . .
H61 H 1.065209 0.880534 0.138111 0.055 Uiso 1 1 calc R U . . .
C62 C 0.9335(2) 0.8063(2) 0.1175(2) 0.0440(6) Uani 1 1 d . . . . .
H62 H 0.913730 0.856717 0.131293 0.053 Uiso 1 1 calc R U . . .
C63 C 1.0862(2) 0.6621(2) -0.0775(2) 0.0435(6) Uani 1 1 d . . . . .
C64 C 1.0089(2) 0.6624(3) -0.1328(2) 0.0524(7) Uani 1 1 d . . . . .
H64 H 0.998482 0.718599 -0.116166 0.063 Uiso 1 1 calc R U . . .
C65 C 0.9483(2) 0.5783(3) -0.2123(3) 0.0613(9) Uani 1 1 d . . . . .
H65 H 0.896795 0.578122 -0.250205 0.074 Uiso 1 1 calc R U . . .
C66 C 0.9612(3) 0.4943(3) -0.2378(3) 0.0610(9) Uani 1 1 d . . . . .
C67 C 1.0379(3) 0.4957(3) -0.1813(3) 0.0611(9) Uani 1 1 d . . . . .
H67 H 1.047668 0.439276 -0.197716 0.073 Uiso 1 1 calc R U . . .
C68 C 1.0999(2) 0.5784(3) -0.1018(3) 0.0545(8) Uani 1 1 d . . . . .
H68 H 1.151197 0.578085 -0.064113 0.065 Uiso 1 1 calc R U . . .
C69 C 0.8957(4) 0.4046(4) -0.3255(4) 0.0943(15) Uani 1 1 d . . . . .
H69A H 0.930166 0.380408 -0.362262 0.141 Uiso 1 1 calc R U . . .
H69B H 0.849120 0.417802 -0.357667 0.141 Uiso 1 1 calc R U . . .
H69C H 0.865368 0.357690 -0.313429 0.141 Uiso 1 1 calc R U . . .
C70 C 0.63219(19) 0.5351(2) 0.2249(2) 0.0396(6) Uani 1 1 d . . . . .
C71 C 0.5404(2) 0.5236(2) 0.2234(2) 0.0445(7) Uani 1 1 d . . . . .
H71 H 0.511499 0.497674 0.252058 0.053 Uiso 1 1 calc R U . . .
C72 C 0.50159(19) 0.5565(2) 0.1733(2) 0.0408(6) Uani 1 1 d . . . . .
C73 C 0.56996(18) 0.5883(2) 0.1426(2) 0.0393(6) Uani 1 1 d . . . . .
C74 C 0.40959(19) 0.5622(2) 0.1579(2) 0.0408(6) Uani 1 1 d . . . . .
C75 C 0.3355(2) 0.4931(2) 0.1502(2) 0.0471(7) Uani 1 1 d . . . . .
H75 H 0.343512 0.440740 0.150887 0.056 Uiso 1 1 calc R U . . .
C76 C 0.2504(2) 0.5001(3) 0.1414(2) 0.0556(8) Uani 1 1 d . . . . .
H76 H 0.200803 0.452698 0.136150 0.067 Uiso 1 1 calc R U . . .
C77 C 0.2382(2) 0.5776(3) 0.1405(3) 0.0606(9) Uani 1 1 d . . . . .
H77 H 0.180503 0.583066 0.135302 0.073 Uiso 1 1 calc R U . . .
C78 C 0.3108(2) 0.6461(3) 0.1473(3) 0.0573(8) Uani 1 1 d . . . . .
H78 H 0.302130 0.697776 0.145396 0.069 Uiso 1 1 calc R U . . .
C79 C 0.3968(2) 0.6396(2) 0.1568(2) 0.0487(7) Uani 1 1 d . . . . .
H79 H 0.446407 0.687278 0.162418 0.058 Uiso 1 1 calc R U . . .
C80 C 0.6938(2) 0.5076(2) 0.2733(2) 0.0414(6) Uani 1 1 d . . . . .
C81 C 0.7845(2) 0.5194(3) 0.2782(3) 0.0630(10) Uani 1 1 d . . . . .
H81 H 0.809108 0.545859 0.247805 0.076 Uiso 1 1 calc R U . . .
C82 C 0.8391(3) 0.4930(3) 0.3269(3) 0.0663(11) Uani 1 1 d . . . . .
H82 H 0.900513 0.502765 0.330783 0.080 Uiso 1 1 calc R U . . .
C83 C 0.8021(2) 0.4524(2) 0.3693(2) 0.0496(7) Uani 1 1 d . . . . .
C84 C 0.7130(2) 0.4390(3) 0.3652(2) 0.0536(8) Uani 1 1 d . . . . .
H84 H 0.688367 0.411218 0.394668 0.064 Uiso 1 1 calc R U . . .
C85 C 0.6601(2) 0.4664(2) 0.3177(2) 0.0473(7) Uani 1 1 d . . . . .
H85 H 0.599097 0.456984 0.315108 0.057 Uiso 1 1 calc R U . . .
C86 C 0.8159(3) 0.2584(3) 0.2961(3) 0.0704(11) Uani 1 1 d . . . . .
C87 C 0.7427(4) 0.2009(4) 0.2994(4) 0.0796(14) Uani 1 1 d . . . . .
H87 H 0.736653 0.217642 0.355013 0.095 Uiso 1 1 calc R U . A 2
C88 C 0.6782(4) 0.1190(4) 0.2216(5) 0.0877(16) Uani 1 1 d . . . . .
H88 H 0.627295 0.080540 0.224044 0.105 Uiso 1 1 calc R U . . .
C89 C 0.6873(4) 0.0924(4) 0.1392(4) 0.0862(14) Uani 1 1 d . . . . .
C90 C 0.7602(4) 0.1504(4) 0.1375(4) 0.0853(14) Uani 1 1 d . . . . .
H90 H 0.766930 0.133425 0.082083 0.102 Uiso 1 1 calc R U . . .
C91 C 0.8238(3) 0.2325(4) 0.2138(4) 0.0764(13) Uani 1 1 d . . . . .
H91 H 0.873396 0.271851 0.210608 0.092 Uiso 1 1 calc R U . . .
C92 C 0.6169(6) -0.0005(5) 0.0553(6) 0.159(4) Uani 1 1 d . . . . .
H92A H 0.623644 -0.002502 0.001907 0.238 Uiso 1 1 calc R U . . .
H92B H 0.554529 -0.005443 0.052353 0.238 Uiso 1 1 calc R U . . .
H92C H 0.627242 -0.053017 0.057724 0.238 Uiso 1 1 calc R U . . .
B1 B 0.7655(2) 0.8453(2) 0.4005(2) 0.0397(7) Uani 1 1 d . . . . .
B2 B 0.7371(2) 0.6035(3) 0.1534(2) 0.0404(7) Uani 1 1 d . . . . .
S4 S 0.90655(8) 0.36239(10) 0.39141(9) 0.0610(4) Uani 0.794(2) 1 d . . P B 1
O10 O 0.8598(9) 0.4309(10) 0.4225(8) 0.072(2) Uani 0.794(2) 1 d . . P B 1
O11 O 0.9745(2) 0.4040(3) 0.3660(3) 0.0734(10) Uani 0.794(2) 1 d . . P B 1
O12 O 0.9341(12) 0.3422(11) 0.4565(9) 0.080(3) Uani 0.794(2) 1 d . . P B 1
S1A S 0.8481(3) 0.3451(3) 0.4214(3) 0.0543(12) Uani 0.206(2) 1 d . . P B 2
O1A O 0.7858(9) 0.3467(11) 0.4657(10) 0.072(4) Uani 0.206(2) 1 d . . P B 2
O2A O 0.846(3) 0.429(4) 0.429(3) 0.046(6) Uani 0.206(2) 1 d . . P B 2
O3A O 0.938(4) 0.353(4) 0.474(3) 0.049(5) Uani 0.206(2) 1 d . . P B 2

loop_
_atom_site_aniso_label
_atom_site_aniso_U_11
_atom_site_aniso_U_22
_atom_site_aniso_U_33
_atom_site_aniso_U_23
_atom_site_aniso_U_13
_atom_site_aniso_U_12
S1 0.0551(5) 0.0822(6) 0.0809(6) 0.0664(6) 0.0423(5) 0.0315(4)
S2 0.0337(3) 0.0646(5) 0.0597(5) 0.0420(4) 0.0169(3) 0.0264(3)
S3 0.0331(3) 0.0644(5) 0.0608(5) 0.0428(4) 0.0242(3) 0.0188(3)
F1 0.0468(10) 0.0782(13) 0.0617(11) 0.0537(11) 0.0333(9) 0.0370(9)
F2 0.0327(8) 0.0605(11) 0.0689(12) 0.0486(10) 0.0173(8) 0.0163(8)
F3 0.0356(9) 0.0777(12) 0.0582(11) 0.0515(10) 0.0171(8) 0.0200(8)
F4 0.0487(10) 0.0672(11) 0.0750(12) 0.0550(11) 0.0378(9) 0.0347(9)
O1 0.0673(15) 0.0681(15) 0.0798(17) 0.0591(14) 0.0460(14) 0.0299(12)
O2 0.0515(14) 0.099(2) 0.0886(19) 0.0685(18) 0.0342(14) 0.0352(14)
O3 0.0747(18) 0.093(2) 0.101(2) 0.0782(19) 0.0552(17) 0.0297(15)
O4 0.0273(9) 0.0633(13) 0.0686(14) 0.0451(12) 0.0207(9) 0.0224(9)
O5 0.0274(10) 0.0787(17) 0.0818(17) 0.0436(15) 0.0139(11) 0.0271(11)
O6 0.0610(15) 0.0764(16) 0.0611(14) 0.0503(14) 0.0238(12) 0.0361(13)
O7 0.0611(15) 0.0610(14) 0.0723(16) 0.0466(13) 0.0344(13) 0.0241(12)
O8 0.0287(11) 0.0868(18) 0.0731(16) 0.0461(15) 0.0242(11) 0.0170(11)
O9 0.0297(10) 0.0734(14) 0.0591(13) 0.0464(12) 0.0205(9) 0.0224(10)
N1 0.0315(10) 0.0564(14) 0.0519(13) 0.0435(12) 0.0209(10) 0.0208(10)
N2 0.0296(10) 0.0547(13) 0.0508(13) 0.0408(12) 0.0197(9) 0.0212(10)
N3 0.0284(10) 0.0558(13) 0.0514(13) 0.0414(12) 0.0178(9) 0.0192(10)
N4 0.0321(11) 0.0562(14) 0.0515(13) 0.0427(12) 0.0219(10) 0.0216(10)
N5 0.0325(11) 0.0556(14) 0.0511(13) 0.0411(12) 0.0212(10) 0.0206(10)
N6 0.0356(11) 0.0573(14) 0.0541(13) 0.0455(12) 0.0225(10) 0.0231(10)
C1 0.0353(13) 0.0559(16) 0.0515(15) 0.0425(14) 0.0203(11) 0.0218(12)
C2 0.0387(14) 0.0636(18) 0.0592(17) 0.0501(16) 0.0237(13) 0.0272(13)
C3 0.0325(13) 0.0599(17) 0.0551(16) 0.0455(15) 0.0196(12) 0.0232(12)
C4 0.0261(11) 0.0569(16) 0.0511(15) 0.0410(14) 0.0168(11) 0.0189(11)
C5 0.0319(13) 0.0560(16) 0.0560(16) 0.0425(15) 0.0192(12) 0.0212(12)
C6 0.0418(16) 0.078(2) 0.069(2) 0.0589(19) 0.0297(15) 0.0311(15)
C7 0.0471(18) 0.079(2) 0.078(2) 0.057(2) 0.0369(17) 0.0300(17)
C8 0.0353(16) 0.082(2) 0.096(3) 0.060(2) 0.0334(18) 0.0272(16)
C9 0.0286(14) 0.073(2) 0.077(2) 0.048(2) 0.0115(14) 0.0189(14)
C10 0.0350(14) 0.0631(18) 0.0622(18) 0.0455(17) 0.0182(13) 0.0226(13)
C11 0.0427(15) 0.069(2) 0.0619(18) 0.0528(17) 0.0257(14) 0.0269(14)
C12 0.0398(14) 0.0565(16) 0.0543(16) 0.0442(15) 0.0244(12) 0.0231(12)
C13 0.0446(16) 0.087(2) 0.089(2) 0.076(2) 0.0379(17) 0.0356(17)
C14 0.0457(17) 0.086(2) 0.084(2) 0.071(2) 0.0378(17) 0.0332(17)
C15 0.0546(18) 0.0621(19) 0.0609(18) 0.0499(17) 0.0343(15) 0.0261(15)
C16 0.0583(19) 0.075(2) 0.070(2) 0.062(2) 0.0345(17) 0.0341(17)
C17 0.068(2) 0.089(3) 0.081(2) 0.071(2) 0.048(2) 0.049(2)
C18 0.0511(17) 0.081(2) 0.074(2) 0.065(2) 0.0395(16) 0.0337(17)
C19 0.0524(18) 0.083(2) 0.080(2) 0.068(2) 0.0349(18) 0.0362(18)
C20 0.067(2) 0.079(2) 0.081(3) 0.062(2) 0.037(2) 0.036(2)
C21 0.056(2) 0.087(3) 0.073(2) 0.062(2) 0.0329(18) 0.0273(19)
C22 0.057(2) 0.102(3) 0.080(3) 0.075(3) 0.0385(19) 0.043(2)
C23 0.081(3) 0.100(4) 0.091(3) 0.062(3) 0.020(3) 0.016(3)
C24 0.0280(12) 0.0529(15) 0.0506(15) 0.0400(14) 0.0180(11) 0.0174(11)
C25 0.0325(12) 0.0533(15) 0.0499(15) 0.0403(14) 0.0196(11) 0.0223(11)
C26 0.0371(14) 0.0628(18) 0.0607(17) 0.0507(16) 0.0248(13) 0.0274(13)
C27 0.0304(12) 0.0542(15) 0.0494(15) 0.0391(14) 0.0200(11) 0.0228(11)
C28 0.0335(13) 0.0515(15) 0.0499(15) 0.0377(14) 0.0207(11) 0.0189(11)
C29 0.0451(17) 0.086(2) 0.084(2) 0.072(2) 0.0278(17) 0.0245(17)
C30 0.058(2) 0.097(3) 0.089(3) 0.079(3) 0.028(2) 0.018(2)
C31 0.055(2) 0.070(2) 0.068(2) 0.0443(19) 0.0350(17) 0.0127(17)
C32 0.0389(16) 0.0588(19) 0.078(2) 0.0395(19) 0.0325(16) 0.0187(14)
C33 0.0372(15) 0.0590(18) 0.077(2) 0.0496(18) 0.0272(15) 0.0229(13)
C34 0.0290(12) 0.0521(15) 0.0553(16) 0.0412(14) 0.0185(11) 0.0204(11)
C35 0.0345(13) 0.0625(18) 0.0568(17) 0.0431(16) 0.0212(12) 0.0241(13)
C36 0.0319(13) 0.0578(17) 0.0547(17) 0.0379(15) 0.0142(12) 0.0199(12)
C37 0.0269(12) 0.0540(16) 0.0603(17) 0.0407(15) 0.0174(12) 0.0195(11)
C38 0.0343(14) 0.0653(19) 0.0620(18) 0.0478(17) 0.0251(13) 0.0243(13)
C39 0.0349(13) 0.0614(17) 0.0543(16) 0.0429(15) 0.0204(12) 0.0245(13)
C40 0.0390(14) 0.0557(17) 0.0521(16) 0.0370(15) 0.0195(12) 0.0240(13)
C41 0.0443(17) 0.070(2) 0.064(2) 0.0459(19) 0.0286(15) 0.0277(15)
C42 0.0438(18) 0.066(2) 0.071(2) 0.041(2) 0.0220(16) 0.0190(16)
C43 0.055(2) 0.066(2) 0.059(2) 0.0374(18) 0.0165(16) 0.0298(17)
C44 0.067(2) 0.075(2) 0.058(2) 0.045(2) 0.0311(18) 0.0373(19)
C45 0.0502(18) 0.066(2) 0.064(2) 0.0447(18) 0.0310(16) 0.0305(16)
C46 0.080(3) 0.082(3) 0.067(3) 0.029(2) 0.014(2) 0.027(3)
C47 0.0320(12) 0.0571(16) 0.0485(14) 0.0415(14) 0.0196(11) 0.0213(11)
C48 0.0338(12) 0.0538(15) 0.0467(14) 0.0387(13) 0.0205(11) 0.0209(11)
C49 0.0367(13) 0.0585(17) 0.0543(16) 0.0448(15) 0.0236(12) 0.0224(12)
C50 0.0327(12) 0.0541(16) 0.0500(15) 0.0398(14) 0.0221(11) 0.0205(11)
C51 0.0375(13) 0.0542(16) 0.0487(15) 0.0388(14) 0.0216(12) 0.0233(12)
C52 0.0392(15) 0.083(2) 0.0592(18) 0.0531(19) 0.0256(14) 0.0313(15)
C53 0.0413(16) 0.084(2) 0.063(2) 0.047(2) 0.0226(15) 0.0346(17)
C54 0.0503(18) 0.070(2) 0.065(2) 0.0460(19) 0.0173(15) 0.0329(17)
C55 0.055(2) 0.097(3) 0.087(3) 0.079(3) 0.0278(19) 0.036(2)
C56 0.0422(16) 0.084(2) 0.077(2) 0.068(2) 0.0273(15) 0.0303(16)
C57 0.0310(12) 0.0596(17) 0.0476(15) 0.0403(14) 0.0202(11) 0.0208(12)
C58 0.0350(14) 0.0598(17) 0.0619(18) 0.0468(16) 0.0248(13) 0.0211(12)
C59 0.0357(14) 0.0644(19) 0.0660(19) 0.0493(17) 0.0251(13) 0.0260(13)
C60 0.0271(12) 0.0638(18) 0.0493(15) 0.0399(15) 0.0177(11) 0.0188(12)
C61 0.0339(14) 0.0555(17) 0.0533(17) 0.0332(15) 0.0181(12) 0.0149(12)
C62 0.0366(14) 0.0552(17) 0.0548(17) 0.0364(15) 0.0231(13) 0.0208(12)
C63 0.0353(13) 0.0602(17) 0.0561(17) 0.0417(15) 0.0250(12) 0.0223(13)
C64 0.0424(16) 0.069(2) 0.065(2) 0.0446(19) 0.0244(15) 0.0292(15)
C65 0.0422(17) 0.087(3) 0.065(2) 0.048(2) 0.0190(16) 0.0269(17)
C66 0.056(2) 0.065(2) 0.062(2) 0.0327(19) 0.0293(17) 0.0176(17)
C67 0.067(2) 0.064(2) 0.073(2) 0.043(2) 0.039(2) 0.0320(19)
C68 0.0508(18) 0.068(2) 0.071(2) 0.0489(19) 0.0306(16) 0.0318(16)
C69 0.077(3) 0.086(3) 0.080(3) 0.027(3) 0.020(3) 0.013(3)
C70 0.0354(13) 0.0544(16) 0.0517(15) 0.0414(14) 0.0218(12) 0.0207(12)
C71 0.0419(15) 0.0629(18) 0.0628(18) 0.0515(16) 0.0306(14) 0.0265(13)
C72 0.0330(13) 0.0561(16) 0.0567(16) 0.0439(15) 0.0227(12) 0.0201(12)
C73 0.0331(13) 0.0566(16) 0.0538(16) 0.0431(14) 0.0232(12) 0.0229(12)
C74 0.0342(13) 0.0584(17) 0.0514(15) 0.0419(15) 0.0216(12) 0.0206(12)
C75 0.0392(15) 0.0599(18) 0.0577(18) 0.0424(16) 0.0218(13) 0.0176(13)
C76 0.0328(15) 0.076(2) 0.067(2) 0.0478(19) 0.0189(14) 0.0140(14)
C77 0.0363(16) 0.093(3) 0.074(2) 0.056(2) 0.0240(16) 0.0315(17)
C78 0.0463(18) 0.079(2) 0.078(2) 0.059(2) 0.0280(17) 0.0356(17)
C79 0.0371(14) 0.0665(19) 0.070(2) 0.0524(18) 0.0268(14) 0.0243(14)
C80 0.0393(14) 0.0553(16) 0.0539(16) 0.0421(15) 0.0228(12) 0.0247(12)
C81 0.0531(19) 0.107(3) 0.098(3) 0.090(3) 0.0457(19) 0.050(2)
C82 0.0517(19) 0.106(3) 0.100(3) 0.086(3) 0.040(2) 0.049(2)
C83 0.0580(19) 0.0619(19) 0.0529(17) 0.0442(16) 0.0209(14) 0.0329(16)
C84 0.060(2) 0.074(2) 0.063(2) 0.0573(19) 0.0309(16) 0.0331(17)
C85 0.0488(17) 0.0622(18) 0.0589(18) 0.0476(17) 0.0273(14) 0.0272(14)
C86 0.080(3) 0.073(2) 0.086(3) 0.060(2) 0.023(2) 0.044(2)
C87 0.118(4) 0.098(3) 0.105(4) 0.084(3) 0.077(3) 0.076(3)
C88 0.076(3) 0.091(3) 0.154(5) 0.093(4) 0.063(3) 0.047(3)
C89 0.094(4) 0.081(3) 0.099(4) 0.057(3) 0.024(3) 0.051(3)
C90 0.115(4) 0.107(4) 0.096(4) 0.079(3) 0.061(3) 0.071(4)
C91 0.066(3) 0.104(3) 0.123(4) 0.092(3) 0.055(3) 0.051(3)
C92 0.154(7) 0.102(5) 0.148(7) 0.042(5) -0.008(5) 0.050(5)
B1 0.0296(13) 0.0587(18) 0.0554(18) 0.0455(17) 0.0200(13) 0.0208(13)
B2 0.0351(15) 0.0600(19) 0.0538(18) 0.0457(17) 0.0230(13) 0.0242(14)
S4 0.0562(7) 0.0895(9) 0.0843(8) 0.0722(8) 0.0316(6) 0.0436(6)
O10 0.078(5) 0.091(4) 0.073(5) 0.059(4) 0.019(3) 0.049(4)
O11 0.0530(19) 0.100(3) 0.108(3) 0.078(3) 0.037(2) 0.0393(19)
O12 0.077(4) 0.109(6) 0.091(8) 0.079(6) 0.023(5) 0.048(4)
S1A 0.043(2) 0.082(3) 0.073(3) 0.066(3) 0.0224(18) 0.0278(19)
O1A 0.061(8) 0.115(11) 0.084(9) 0.083(9) 0.034(7) 0.035(8)
O2A 0.068(12) 0.084(13) 0.052(9) 0.063(10) 0.045(10) 0.054(10)
O3A 0.066(13) 0.075(12) 0.050(10) 0.055(9) 0.027(9) 0.050(11)

loop_
_atom_type_symbol
_atom_type_description
_atom_type_scat_dispersion_real
_atom_type_scat_dispersion_imag
_atom_type_scat_source
C C 0.0033 0.0016 'International Tables Vol C Tables 4.2.6.8 and 6.1.1.4'
H H 0.0000 0.0000 'International Tables Vol C Tables 4.2.6.8 and 6.1.1.4'
B B 0.0014 0.0007 'International Tables Vol C Tables 4.2.6.8 and 6.1.1.4'
N N 0.0064 0.0033 'International Tables Vol C Tables 4.2.6.8 and 6.1.1.4'
O O 0.0110 0.0060 'International Tables Vol C Tables 4.2.6.8 and 6.1.1.4'
F F 0.0174 0.0103 'International Tables Vol C Tables 4.2.6.8 and 6.1.1.4'
S S 0.1235 0.1218 'International Tables Vol C Tables 4.2.6.8 and 6.1.1.4'

loop_
_geom_angle_atom_site_label_1
_geom_angle_atom_site_label_2
_geom_angle_atom_site_label_3
_geom_angle
_geom_angle_site_symmetry_1
_geom_angle_site_symmetry_3
_geom_angle_publ_flag
O2 S1 O3 119.59(18) . . ?
O2 S1 O1 110.54(15) . . ?
O3 S1 O1 102.65(15) . . ?
O2 S1 C18 109.44(18) . . ?
O3 S1 C18 109.67(17) . . ?
O1 S1 C18 103.65(15) . . ?
O5 S2 O6 120.56(16) . . ?
O5 S2 O4 103.22(14) . . ?
O6 S2 O4 109.51(13) . . ?
O5 S2 C40 110.49(16) . . ?
O6 S2 C40 108.09(16) . . ?
O4 S2 C40 103.62(13) . . ?
O8 S3 O7 120.46(16) . . ?
O8 S3 O9 103.12(13) . . ?
O7 S3 O9 109.76(14) . . ?
O8 S3 C63 110.12(15) . . ?
O7 S3 C63 108.54(15) . . ?
O9 S3 C63 103.45(13) . . ?
C15 O1 S1 122.0(2) . . ?
C37 O4 S2 117.43(18) . . ?
C60 O9 S3 117.67(18) . . ?
C1 N1 C4 106.7(2) . . ?
C1 N1 B1 132.7(2) . . ?
C4 N1 B1 120.6(2) . . ?
C27 N2 C24 107.3(2) . . ?
C27 N2 B1 129.3(2) . . ?
C24 N2 B1 123.3(2) . . ?
C4 N3 C24 119.8(2) . . ?
C50 N4 C47 107.6(2) . . ?
C50 N4 B2 129.1(2) . . ?
C47 N4 B2 123.2(2) . . ?
C73 N5 C47 120.0(2) . . ?
C70 N6 C73 106.9(2) . . ?
C70 N6 B2 132.1(2) . . ?
C73 N6 B2 120.9(2) . . ?
N1 C1 C2 109.1(2) . . ?
N1 C1 C12 127.9(2) . . ?
C2 C1 C12 123.0(2) . . ?
C3 C2 C1 108.9(2) . . ?
C3 C2 H2 125.5 . . ?
C1 C2 H2 125.5 . . ?
C2 C3 C4 105.7(2) . . ?
C2 C3 C5 127.6(2) . . ?
C4 C3 C5 126.6(2) . . ?
N3 C4 N1 125.8(2) . . ?
N3 C4 C3 124.7(2) . . ?
N1 C4 C3 109.5(2) . . ?
C10 C5 C6 119.1(3) . . ?
C10 C5 C3 119.6(2) . . ?
C6 C5 C3 121.3(3) . . ?
C7 C6 C5 120.0(3) . . ?
C7 C6 H6 120.0 . . ?
C5 C6 H6 120.0 . . ?
C8 C7 C6 120.6(3) . . ?
C8 C7 H7 119.7 . . ?
C6 C7 H7 119.7 . . ?
C7 C8 C9 119.8(3) . . ?
C7 C8 H8 120.1 . . ?
C9 C8 H8 120.1 . . ?
C10 C9 C8 120.3(3) . . ?
C10 C9 H9 119.8 . . ?
C8 C9 H9 119.8 . . ?
C9 C10 C5 120.1(3) . . ?
C9 C10 H10 119.9 . . ?
C5 C10 H10 119.9 . . ?
C16 C11 C12 121.5(3) . . ?
C16 C11 H11 119.3 . . ?
C12 C11 H11 119.3 . . ?
C13 C12 C11 117.3(2) . . ?
C13 C12 C1 125.0(2) . . ?
C11 C12 C1 117.7(2) . . ?
C14 C13 C12 122.0(3) . . ?
C14 C13 H13 119.0 . . ?
C12 C13 H13 119.0 . . ?
C15 C14 C13 118.5(3) . . ?
C15 C14 H14 120.8 . . ?
C13 C14 H14 120.8 . . ?
C16 C15 C14 121.4(3) . . ?
C16 C15 O1 116.3(3) . . ?
C14 C15 O1 122.0(3) . . ?
C11 C16 C15 119.4(3) . . ?
C11 C16 H16 120.3 . . ?
C15 C16 H16 120.3 . . ?
C22 C17 C18 118.9(4) . . ?
C22 C17 H17 120.6 . . ?
C18 C17 H17 120.6 . . ?
C19 C18 C17 120.3(4) . . ?
C19 C18 S1 120.0(3) . . ?
C17 C18 S1 119.6(3) . . ?
C20 C19 C18 119.7(3) . . ?
C20 C19 H19 120.1 . . ?
C18 C19 H19 120.1 . . ?
C21 C20 C19 121.5(4) . . ?
C21 C20 H20 119.3 . . ?
C19 C20 H20 119.3 . . ?
C20 C21 C22 118.2(4) . . ?
C20 C21 C23 120.9(4) . . ?
C22 C21 C23 120.9(4) . . ?
C17 C22 C21 121.3(3) . . ?
C17 C22 H22 119.3 . . ?
C21 C22 H22 119.3 . . ?
C21 C23 H23A 109.5 . . ?
C21 C23 H23B 109.5 . . ?
H23A C23 H23B 109.5 . . ?
C21 C23 H23C 109.5 . . ?
H23A C23 H23C 109.5 . . ?
H23B C23 H23C 109.5 . . ?
N3 C24 N2 123.3(2) . . ?
N3 C24 C25 126.9(2) . . ?
N2 C24 C25 109.4(2) . . ?
C26 C25 C24 104.7(2) . . ?
C26 C25 C28 127.0(2) . . ?
C24 C25 C28 128.3(2) . . ?
C25 C26 C27 109.6(2) . . ?
C25 C26 H26 125.2 . . ?
C27 C26 H26 125.2 . . ?
N2 C27 C26 109.0(2) . . ?
N2 C27 C34 127.3(2) . . ?
C26 C27 C34 123.7(2) . . ?
C33 C28 C29 118.0(3) . . ?
C33 C28 C25 123.0(2) . . ?
C29 C28 C25 119.0(2) . . ?
C30 C29 C28 121.0(3) . . ?
C30 C29 H29 119.5 . . ?
C28 C29 H29 119.5 . . ?
C29 C30 C31 120.3(3) . . ?
C29 C30 H30 119.9 . . ?
C31 C30 H30 119.9 . . ?
C32 C31 C30 119.4(3) . . ?
C32 C31 H31 120.3 . . ?
C30 C31 H31 120.3 . . ?
C31 C32 C33 121.0(3) . . ?
C31 C32 H32 119.5 . . ?
C33 C32 H32 119.5 . . ?
C32 C33 C28 120.2(3) . . ?
C32 C33 H33 119.9 . . ?
C28 C33 H33 119.9 . . ?
C39 C34 C35 119.2(2) . . ?
C39 C34 C27 122.7(3) . . ?
C35 C34 C27 117.8(2) . . ?
C36 C35 C34 121.0(3) . . ?
C36 C35 H35 119.5 . . ?
C34 C35 H35 119.5 . . ?
C37 C36 C35 118.2(3) . . ?
C37 C36 H36 120.9 . . ?
C35 C36 H36 120.9 . . ?
C38 C37 C36 122.1(2) . . ?
C38 C37 O4 117.8(3) . . ?
C36 C37 O4 120.1(3) . . ?
C37 C38 C39 119.5(3) . . ?
C37 C38 H38 120.2 . . ?
C39 C38 H38 120.2 . . ?
C38 C39 C34 119.8(3) . . ?
C38 C39 H39 120.1 . . ?
C34 C39 H39 120.1 . . ?
C41 C40 C45 120.7(3) . . ?
C41 C40 S2 119.5(2) . . ?
C45 C40 S2 119.8(3) . . ?
C40 C41 C42 118.6(3) . . ?
C40 C41 H41 120.7 . . ?
C42 C41 H41 120.7 . . ?
C43 C42 C41 121.3(3) . . ?
C43 C42 H42 119.3 . . ?
C41 C42 H42 119.3 . . ?
C42 C43 C44 119.6(4) . . ?
C42 C43 C46 120.1(4) . . ?
C44 C43 C46 120.3(4) . . ?
C43 C44 C45 120.6(3) . . ?
C43 C44 H44 119.7 . . ?
C45 C44 H44 119.7 . . ?
C44 C45 C40 119.1(3) . . ?
C44 C45 H45 120.4 . . ?
C40 C45 H45 120.4 . . ?
C43 C46 H46A 109.5 . . ?
C43 C46 H46B 109.5 . . ?
H46A C46 H46B 109.5 . . ?
C43 C46 H46C 109.5 . . ?
H46A C46 H46C 109.5 . . ?
H46B C46 H46C 109.5 . . ?
N5 C47 N4 123.4(2) . . ?
N5 C47 C48 127.2(2) . . ?
N4 C47 C48 109.0(2) . . ?
C49 C48 C47 105.0(2) . . ?
C49 C48 C51 127.2(2) . . ?
C47 C48 C51 127.6(2) . . ?
C48 C49 C50 109.3(2) . . ?
C48 C49 H49 125.4 . . ?
C50 C49 H49 125.4 . . ?
N4 C50 C49 108.9(2) . . ?
N4 C50 C57 127.4(2) . . ?
C49 C50 C57 123.6(2) . . ?
C52 C51 C56 118.2(3) . . ?
C52 C51 C48 123.4(2) . . ?
C56 C51 C48 118.4(2) . . ?
C53 C52 C51 120.5(3) . . ?
C53 C52 H52 119.7 . . ?
C51 C52 H52 119.7 . . ?
C54 C53 C52 120.9(3) . . ?
C54 C53 H53 119.5 . . ?
C52 C53 H53 119.5 . . ?
C53 C54 C55 119.5(3) . . ?
C53 C54 H54 120.2 . . ?
C55 C54 H54 120.2 . . ?
C54 C55 C56 120.1(3) . . ?
C54 C55 H55 119.9 . . ?
C56 C55 H55 119.9 . . ?
C55 C56 C51 120.7(3) . . ?
C55 C56 H56 119.7 . . ?
C51 C56 H56 119.7 . . ?
C58 C57 C62 118.8(2) . . ?
C58 C57 C50 122.4(3) . . ?
C62 C57 C50 118.5(3) . . ?
C59 C58 C57 120.5(3) . . ?
C59 C58 H58 119.7 . . ?
C57 C58 H58 119.7 . . ?
C60 C59 C58 118.7(3) . . ?
C60 C59 H59 120.7 . . ?
C58 C59 H59 120.7 . . ?
C61 C60 C59 122.4(3) . . ?
C61 C60 O9 120.6(3) . . ?
C59 C60 O9 116.9(3) . . ?
C60 C61 C62 118.1(3) . . ?
C60 C61 H61 121.0 . . ?
C62 C61 H61 121.0 . . ?
C61 C62 C57 121.4(3) . . ?
C61 C62 H62 119.3 . . ?
C57 C62 H62 119.3 . . ?
C68 C63 C64 120.3(3) . . ?
C68 C63 S3 120.3(2) . . ?
C64 C63 S3 119.4(2) . . ?
C65 C64 C63 118.5(3) . . ?
C65 C64 H64 120.7 . . ?
C63 C64 H64 120.7 . . ?
C64 C65 C66 121.9(3) . . ?
C64 C65 H65 119.1 . . ?
C66 C65 H65 119.1 . . ?
C65 C66 C67 118.4(4) . . ?
C65 C66 C69 120.7(4) . . ?
C67 C66 C69 120.8(4) . . ?
C68 C67 C66 121.2(3) . . ?
C68 C67 H67 119.4 . . ?
C66 C67 H67 119.4 . . ?
C67 C68 C63 119.6(3) . . ?
C67 C68 H68 120.2 . . ?
C63 C68 H68 120.2 . . ?
C66 C69 H69A 109.5 . . ?
C66 C69 H69B 109.5 . . ?
H69A C69 H69B 109.5 . . ?
C66 C69 H69C 109.5 . . ?
H69A C69 H69C 109.5 . . ?
H69B C69 H69C 109.5 . . ?
N6 C70 C71 108.9(2) . . ?
N6 C70 C80 128.1(2) . . ?
C71 C70 C80 123.0(2) . . ?
C72 C71 C70 108.7(2) . . ?
C72 C71 H71 125.7 . . ?
C70 C71 H71 125.7 . . ?
C71 C72 C73 106.2(2) . . ?
C71 C72 C74 126.7(2) . . ?
C73 C72 C74 127.1(2) . . ?
N5 C73 N6 125.6(2) . . ?
N5 C73 C72 125.1(2) . . ?
N6 C73 C72 109.3(2) . . ?
C75 C74 C79 118.9(3) . . ?
C75 C74 C72 120.1(2) . . ?
C79 C74 C72 120.9(2) . . ?
C76 C75 C74 121.1(3) . . ?
C76 C75 H75 119.5 . . ?
C74 C75 H75 119.5 . . ?
C75 C76 C77 119.7(3) . . ?
C75 C76 H76 120.1 . . ?
C77 C76 H76 120.1 . . ?
C78 C77 C76 119.8(3) . . ?
C78 C77 H77 120.1 . . ?
C76 C77 H77 120.1 . . ?
C77 C78 C79 120.5(3) . . ?
C77 C78 H78 119.7 . . ?
C79 C78 H78 119.7 . . ?
C78 C79 C74 119.9(3) . . ?
C78 C79 H79 120.0 . . ?
C74 C79 H79 120.0 . . ?
C85 C80 C81 117.0(3) . . ?
C85 C80 C70 118.1(2) . . ?
C81 C80 C70 124.9(2) . . ?
C82 C81 C80 121.4(3) . . ?
C82 C81 H81 119.3 . . ?
C80 C81 H81 119.3 . . ?
C83 C82 C81 119.1(3) . . ?
C83 C82 H82 120.5 . . ?
C81 C82 H82 120.5 . . ?
C82 C83 C84 121.0(3) . . ?
C82 C83 O10 118.4(5) . . ?
C84 C83 O10 120.5(5) . . ?
C82 C83 O2A 129.2(15) . . ?
C84 C83 O2A 109.4(13) . . ?
C83 C84 C85 119.3(3) . . ?
C83 C84 H84 120.3 . . ?
C85 C84 H84 120.3 . . ?
C84 C85 C80 122.2(3) . . ?
C84 C85 H85 118.9 . . ?
C80 C85 H85 118.9 . . ?
C87 C86 C91 119.2(5) . . ?
C87 C86 S4 124.7(4) . . ?
C91 C86 S4 116.1(4) . . ?
C87 C86 S1A 86.9(4) . . ?
C91 C86 S1A 153.5(4) . . ?
C86 C87 C88 120.1(4) . . ?
C86 C87 S1A 56.3(3) . . ?
C88 C87 S1A 174.2(3) . . ?
C86 C87 H87 120.0 . . ?
C88 C87 H87 120.0 . . ?
S1A C87 H87 63.8 . . ?
C87 C88 C89 120.6(4) . . ?
C87 C88 H88 119.7 . . ?
C89 C88 H88 119.7 . . ?
C90 C89 C88 118.4(5) . . ?
C90 C89 C92 122.5(6) . . ?
C88 C89 C92 119.2(6) . . ?
C89 C90 C91 121.7(5) . . ?
C89 C90 H90 119.2 . . ?
C91 C90 H90 119.2 . . ?
C90 C91 C86 120.1(4) . . ?
C90 C91 H91 119.9 . . ?
C86 C91 H91 119.9 . . ?
C89 C92 H92A 109.5 . . ?
C89 C92 H92B 109.5 . . ?
H92A C92 H92B 109.5 . . ?
C89 C92 H92C 109.5 . . ?
H92A C92 H92C 109.5 . . ?
H92B C92 H92C 109.5 . . ?
F2 B1 F1 109.8(2) . . ?
F2 B1 N2 108.8(2) . . ?
F1 B1 N2 111.0(2) . . ?
F2 B1 N1 112.5(2) . . ?
F1 B1 N1 108.4(2) . . ?
N2 B1 N1 106.4(2) . . ?
F3 B2 F4 110.2(2) . . ?
F3 B2 N4 108.5(2) . . ?
F4 B2 N4 110.6(2) . . ?
F3 B2 N6 112.3(2) . . ?
F4 B2 N6 108.9(2) . . ?
N4 B2 N6 106.2(2) . . ?
O12 S4 O11 119.4(7) . . ?
O12 S4 O10 108.6(7) . . ?
O11 S4 O10 105.3(4) . . ?
O12 S4 C86 107.6(8) . . ?
O11 S4 C86 111.1(2) . . ?
O10 S4 C86 103.6(6) . . ?
C83 O10 S4 127.4(8) . . ?
O2A S1A O1A 88.4(12) . . ?
O2A S1A O3A 115(3) . . ?
O1A S1A O3A 111.7(17) . . ?
O2A S1A C86 106.1(16) . . ?
O1A S1A C86 124.5(7) . . ?
O3A S1A C86 109.3(17) . . ?
O2A S1A C87 121(2) . . ?
O1A S1A C87 89.7(7) . . ?
O3A S1A C87 119.8(18) . . ?
C86 S1A C87 36.73(19) . . ?
S1A O2A C83 135(4) . . ?

loop_
_geom_bond_atom_site_label_1
_geom_bond_atom_site_label_2
_geom_bond_distance
_geom_bond_site_symmetry_2
_geom_bond_publ_flag
S1 O2 1.421(3) . ?
S1 O3 1.421(2) . ?
S1 O1 1.590(3) . ?
S1 C18 1.748(4) . ?
S2 O5 1.421(2) . ?
S2 O6 1.423(2) . ?
S2 O4 1.604(2) . ?
S2 C40 1.744(4) . ?
S3 O8 1.422(2) . ?
S3 O7 1.423(2) . ?
S3 O9 1.599(2) . ?
S3 C63 1.739(4) . ?
F1 B1 1.390(4) . ?
F2 B1 1.382(4) . ?
F3 B2 1.378(4) . ?
F4 B2 1.386(4) . ?
O1 C15 1.409(3) . ?
O4 C37 1.410(3) . ?
O9 C60 1.416(3) . ?
N1 C1 1.365(3) . ?
N1 C4 1.399(3) . ?
N1 B1 1.569(3) . ?
N2 C27 1.364(3) . ?
N2 C24 1.391(3) . ?
N2 B1 1.553(3) . ?
N3 C4 1.312(3) . ?
N3 C24 1.323(3) . ?
N4 C50 1.361(3) . ?
N4 C47 1.392(3) . ?
N4 B2 1.561(3) . ?
N5 C73 1.313(3) . ?
N5 C47 1.321(3) . ?
N6 C70 1.364(3) . ?
N6 C73 1.403(3) . ?
N6 B2 1.566(4) . ?
C1 C2 1.423(4) . ?
C1 C12 1.468(4) . ?
C2 C3 1.366(4) . ?
C2 H2 0.9400 . ?
C3 C4 1.433(3) . ?
C3 C5 1.469(4) . ?
C5 C10 1.395(4) . ?
C5 C6 1.398(4) . ?
C6 C7 1.389(4) . ?
C6 H6 0.9400 . ?
C7 C8 1.374(5) . ?
C7 H7 0.9400 . ?
C8 C9 1.387(5) . ?
C8 H8 0.9400 . ?
C9 C10 1.387(4) . ?
C9 H9 0.9400 . ?
C10 H10 0.9400 . ?
C11 C16 1.376(4) . ?
C11 C12 1.401(4) . ?
C11 H11 0.9400 . ?
C12 C13 1.396(4) . ?
C13 C14 1.385(4) . ?
C13 H13 0.9400 . ?
C14 C15 1.382(4) . ?
C14 H14 0.9400 . ?
C15 C16 1.377(4) . ?
C16 H16 0.9400 . ?
C17 C22 1.372(6) . ?
C17 C18 1.400(5) . ?
C17 H17 0.9400 . ?
C18 C19 1.384(5) . ?
C19 C20 1.377(6) . ?
C19 H19 0.9400 . ?
C20 C21 1.374(5) . ?
C20 H20 0.9400 . ?
C21 C22 1.411(6) . ?
C21 C23 1.502(7) . ?
C22 H22 0.9400 . ?
C23 H23A 0.9700 . ?
C23 H23B 0.9700 . ?
C23 H23C 0.9700 . ?
C24 C25 1.431(3) . ?
C25 C26 1.387(4) . ?
C25 C28 1.466(3) . ?
C26 C27 1.395(4) . ?
C26 H26 0.9400 . ?
C27 C34 1.470(3) . ?
C28 C33 1.394(4) . ?
C28 C29 1.394(4) . ?
C29 C30 1.373(4) . ?
C29 H29 0.9400 . ?
C30 C31 1.380(5) . ?
C30 H30 0.9400 . ?
C31 C32 1.368(5) . ?
C31 H31 0.9400 . ?
C32 C33 1.384(4) . ?
C32 H32 0.9400 . ?
C33 H33 0.9400 . ?
C34 C39 1.396(4) . ?
C34 C35 1.399(4) . ?
C35 C36 1.384(4) . ?
C35 H35 0.9400 . ?
C36 C37 1.383(4) . ?
C36 H36 0.9400 . ?
C37 C38 1.372(4) . ?
C38 C39 1.388(4) . ?
C38 H38 0.9400 . ?
C39 H39 0.9400 . ?
C40 C41 1.387(4) . ?
C40 C45 1.402(4) . ?
C41 C42 1.392(5) . ?
C41 H41 0.9400 . ?
C42 C43 1.377(5) . ?
C42 H42 0.9400 . ?
C43 C44 1.383(5) . ?
C43 C46 1.508(6) . ?
C44 C45 1.384(5) . ?
C44 H44 0.9400 . ?
C45 H45 0.9400 . ?
C46 H46A 0.9700 . ?
C46 H46B 0.9700 . ?
C46 H46C 0.9700 . ?
C47 C48 1.432(3) . ?
C48 C49 1.387(4) . ?
C48 C51 1.474(4) . ?
C49 C50 1.401(3) . ?
C49 H49 0.9400 . ?
C50 C57 1.468(3) . ?
C51 C52 1.388(4) . ?
C51 C56 1.397(4) . ?
C52 C53 1.382(4) . ?
C52 H52 0.9400 . ?
C53 C54 1.367(5) . ?
C53 H53 0.9400 . ?
C54 C55 1.381(5) . ?
C54 H54 0.9400 . ?
C55 C56 1.383(4) . ?
C55 H55 0.9400 . ?
C56 H56 0.9400 . ?
C57 C58 1.392(4) . ?
C57 C62 1.395(4) . ?
C58 C59 1.390(4) . ?
C58 H58 0.9400 . ?
C59 C60 1.383(4) . ?
C59 H59 0.9400 . ?
C60 C61 1.377(4) . ?
C61 C62 1.386(4) . ?
C61 H61 0.9400 . ?
C62 H62 0.9400 . ?
C63 C68 1.389(4) . ?
C63 C64 1.403(4) . ?
C64 C65 1.382(5) . ?
C64 H64 0.9400 . ?
C65 C66 1.386(5) . ?
C65 H65 0.9400 . ?
C66 C67 1.390(5) . ?
C66 C69 1.499(6) . ?
C67 C68 1.377(6) . ?
C67 H67 0.9400 . ?
C68 H68 0.9400 . ?
C69 H69A 0.9700 . ?
C69 H69B 0.9700 . ?
C69 H69C 0.9700 . ?
C70 C71 1.430(4) . ?
C70 C80 1.466(4) . ?
C71 C72 1.368(4) . ?
C71 H71 0.9400 . ?
C72 C73 1.431(3) . ?
C72 C74 1.474(4) . ?
C74 C75 1.388(4) . ?
C74 C79 1.396(4) . ?
C75 C76 1.379(4) . ?
C75 H75 0.9400 . ?
C76 C77 1.392(5) . ?
C76 H76 0.9400 . ?
C77 C78 1.378(5) . ?
C77 H77 0.9400 . ?
C78 C79 1.389(4) . ?
C78 H78 0.9400 . ?
C79 H79 0.9400 . ?
C80 C85 1.387(4) . ?
C80 C81 1.396(4) . ?
C81 C82 1.388(4) . ?
C81 H81 0.9400 . ?
C82 C83 1.371(5) . ?
C82 H82 0.9400 . ?
C83 C84 1.371(5) . ?
C83 O10 1.404(12) . ?
C83 O2A 1.41(4) . ?
C84 C85 1.371(4) . ?
C84 H84 0.9400 . ?
C85 H85 0.9400 . ?
C86 C87 1.368(6) . ?
C86 C91 1.380(7) . ?
C86 S4 1.763(5) . ?
C86 S1A 1.904(7) . ?
C87 C88 1.370(7) . ?
C87 S1A 2.284(8) . ?
C87 H87 0.9400 . ?
C88 C89 1.388(8) . ?
C88 H88 0.9400 . ?
C89 C90 1.354(7) . ?
C89 C92 1.515(8) . ?
C90 C91 1.358(7) . ?
C90 H90 0.9400 . ?
C91 H91 0.9400 . ?
C92 H92A 0.9700 . ?
C92 H92B 0.9700 . ?
C92 H92C 0.9700 . ?
S4 O12 1.366(11) . ?
S4 O11 1.427(4) . ?
S4 O10 1.508(12) . ?
S1A O2A 1.38(4) . ?
S1A O1A 1.406(13) . ?
S1A O3A 1.48(4) . ?

loop_
_geom_torsion_atom_site_label_1
_geom_torsion_atom_site_label_2
_geom_torsion_atom_site_label_3
_geom_torsion_atom_site_label_4
_geom_torsion
_geom_torsion_site_symmetry_1
_geom_torsion_site_symmetry_2
_geom_torsion_site_symmetry_3
_geom_torsion_site_symmetry_4
_geom_torsion_publ_flag
O2 S1 O1 C15 56.5(3) . . . . ?
O3 S1 O1 C15 -174.9(3) . . . . ?
C18 S1 O1 C15 -60.7(3) . . . . ?
O5 S2 O4 C37 -179.0(2) . . . . ?
O6 S2 O4 C37 51.4(3) . . . . ?
C40 S2 O4 C37 -63.8(2) . . . . ?
O8 S3 O9 C60 -176.8(2) . . . . ?
O7 S3 O9 C60 53.6(3) . . . . ?
C63 S3 O9 C60 -62.0(2) . . . . ?
C4 N1 C1 C2 -1.9(3) . . . . ?
B1 N1 C1 C2 -179.7(3) . . . . ?
C4 N1 C1 C12 177.5(3) . . . . ?
B1 N1 C1 C12 -0.3(6) . . . . ?
N1 C1 C2 C3 0.1(4) . . . . ?
C12 C1 C2 C3 -179.3(3) . . . . ?
C1 C2 C3 C4 1.6(4) . . . . ?
C1 C2 C3 C5 -177.4(3) . . . . ?
C24 N3 C4 N1 -4.2(5) . . . . ?
C24 N3 C4 C3 175.5(3) . . . . ?
C1 N1 C4 N3 -177.4(3) . . . . ?
B1 N1 C4 N3 0.8(5) . . . . ?
C1 N1 C4 C3 2.9(3) . . . . ?
B1 N1 C4 C3 -179.0(3) . . . . ?
C2 C3 C4 N3 177.5(3) . . . . ?
C5 C3 C4 N3 -3.5(5) . . . . ?
C2 C3 C4 N1 -2.8(4) . . . . ?
C5 C3 C4 N1 176.3(3) . . . . ?
C2 C3 C5 C10 -33.7(5) . . . . ?
C4 C3 C5 C10 147.5(3) . . . . ?
C2 C3 C5 C6 143.3(4) . . . . ?
C4 C3 C5 C6 -35.6(5) . . . . ?
C10 C5 C6 C7 0.4(5) . . . . ?
C3 C5 C6 C7 -176.5(3) . . . . ?
C5 C6 C7 C8 0.1(6) . . . . ?
C6 C7 C8 C9 0.1(6) . . . . ?
C7 C8 C9 C10 -0.9(6) . . . . ?
C8 C9 C10 C5 1.4(6) . . . . ?
C6 C5 C10 C9 -1.2(5) . . . . ?
C3 C5 C10 C9 175.9(3) . . . . ?
C16 C11 C12 C13 -0.7(5) . . . . ?
C16 C11 C12 C1 180.0(3) . . . . ?
N1 C1 C12 C13 7.6(5) . . . . ?
C2 C1 C12 C13 -173.1(3) . . . . ?
N1 C1 C12 C11 -173.2(3) . . . . ?
C2 C1 C12 C11 6.1(5) . . . . ?
C11 C12 C13 C14 -0.2(6) . . . . ?
C1 C12 C13 C14 179.0(3) . . . . ?
C12 C13 C14 C15 1.1(6) . . . . ?
C13 C14 C15 C16 -1.1(6) . . . . ?
C13 C14 C15 O1 -174.6(3) . . . . ?
S1 O1 C15 C16 128.5(3) . . . . ?
S1 O1 C15 C14 -57.8(5) . . . . ?
C12 C11 C16 C15 0.7(6) . . . . ?
C14 C15 C16 C11 0.2(6) . . . . ?
O1 C15 C16 C11 174.0(3) . . . . ?
C22 C17 C18 C19 0.3(4) . . . . ?
C22 C17 C18 S1 -176.3(2) . . . . ?
O2 S1 C18 C19 0.9(3) . . . . ?
O3 S1 C18 C19 -132.2(3) . . . . ?
O1 S1 C18 C19 118.8(2) . . . . ?
O2 S1 C18 C17 177.4(2) . . . . ?
O3 S1 C18 C17 44.4(3) . . . . ?
O1 S1 C18 C17 -64.6(3) . . . . ?
C17 C18 C19 C20 -1.1(5) . . . . ?
S1 C18 C19 C20 175.5(3) . . . . ?
C18 C19 C20 C21 0.0(5) . . . . ?
C19 C20 C21 C22 1.8(5) . . . . ?
C19 C20 C21 C23 -178.2(4) . . . . ?
C18 C17 C22 C21 1.6(5) . . . . ?
C20 C21 C22 C17 -2.7(5) . . . . ?
C23 C21 C22 C17 177.4(4) . . . . ?
C4 N3 C24 N2 0.0(4) . . . . ?
C4 N3 C24 C25 -171.5(3) . . . . ?
C27 N2 C24 N3 -170.1(3) . . . . ?
B1 N2 C24 N3 7.6(5) . . . . ?
C27 N2 C24 C25 2.7(3) . . . . ?
B1 N2 C24 C25 -179.6(3) . . . . ?
N3 C24 C25 C26 169.5(3) . . . . ?
N2 C24 C25 C26 -3.0(3) . . . . ?
N3 C24 C25 C28 -11.8(5) . . . . ?
N2 C24 C25 C28 175.8(3) . . . . ?
C24 C25 C26 C27 2.2(3) . . . . ?
C28 C25 C26 C27 -176.6(3) . . . . ?
C24 N2 C27 C26 -1.3(3) . . . . ?
B1 N2 C27 C26 -178.8(3) . . . . ?
C24 N2 C27 C34 -177.9(3) . . . . ?
B1 N2 C27 C34 4.6(5) . . . . ?
C25 C26 C27 N2 -0.6(4) . . . . ?
C25 C26 C27 C34 176.2(3) . . . . ?
C26 C25 C28 C33 -177.7(3) . . . . ?
C24 C25 C28 C33 3.8(5) . . . . ?
C26 C25 C28 C29 2.1(5) . . . . ?
C24 C25 C28 C29 -176.4(3) . . . . ?
C33 C28 C29 C30 1.1(6) . . . . ?
C25 C28 C29 C30 -178.7(4) . . . . ?
C28 C29 C30 C31 1.1(7) . . . . ?
C29 C30 C31 C32 -2.6(7) . . . . ?
C30 C31 C32 C33 1.8(6) . . . . ?
C31 C32 C33 C28 0.4(6) . . . . ?
C29 C28 C33 C32 -1.9(5) . . . . ?
C25 C28 C33 C32 177.9(3) . . . . ?
N2 C27 C34 C39 43.6(5) . . . . ?
C26 C27 C34 C39 -132.6(3) . . . . ?
N2 C27 C34 C35 -143.2(3) . . . . ?
C26 C27 C34 C35 40.7(4) . . . . ?
C39 C34 C35 C36 2.5(5) . . . . ?
C27 C34 C35 C36 -171.0(3) . . . . ?
C34 C35 C36 C37 1.3(5) . . . . ?
C35 C36 C37 C38 -4.4(5) . . . . ?
C35 C36 C37 O4 177.4(3) . . . . ?
S2 O4 C37 C38 108.7(3) . . . . ?
S2 O4 C37 C36 -73.0(3) . . . . ?
C36 C37 C38 C39 3.5(5) . . . . ?
O4 C37 C38 C39 -178.2(3) . . . . ?
C37 C38 C39 C34 0.5(5) . . . . ?
C35 C34 C39 C38 -3.4(4) . . . . ?
C27 C34 C39 C38 169.8(3) . . . . ?
O5 S2 C40 C41 -145.8(2) . . . . ?
O6 S2 C40 C41 -11.9(3) . . . . ?
O4 S2 C40 C41 104.2(2) . . . . ?
O5 S2 C40 C45 34.7(3) . . . . ?
O6 S2 C40 C45 168.6(2) . . . . ?
O4 S2 C40 C45 -75.3(2) . . . . ?
C45 C40 C41 C42 -1.3(4) . . . . ?
S2 C40 C41 C42 179.2(2) . . . . ?
C40 C41 C42 C43 1.7(5) . . . . ?
C41 C42 C43 C44 -1.6(5) . . . . ?
C41 C42 C43 C46 179.9(3) . . . . ?
C42 C43 C44 C45 1.0(5) . . . . ?
C46 C43 C44 C45 179.5(3) . . . . ?
C43 C44 C45 C40 -0.6(5) . . . . ?
C41 C40 C45 C44 0.8(4) . . . . ?
S2 C40 C45 C44 -179.7(2) . . . . ?
C73 N5 C47 N4 0.7(5) . . . . ?
C73 N5 C47 C48 -171.7(3) . . . . ?
C50 N4 C47 N5 -171.2(3) . . . . ?
B2 N4 C47 N5 6.7(5) . . . . ?
C50 N4 C47 C48 2.4(3) . . . . ?
B2 N4 C47 C48 -179.7(3) . . . . ?
N5 C47 C48 C49 169.9(3) . . . . ?
N4 C47 C48 C49 -3.4(3) . . . . ?
N5 C47 C48 C51 -13.0(5) . . . . ?
N4 C47 C48 C51 173.8(3) . . . . ?
C47 C48 C49 C50 3.1(3) . . . . ?
C51 C48 C49 C50 -174.1(3) . . . . ?
C47 N4 C50 C49 -0.4(3) . . . . ?
B2 N4 C50 C49 -178.2(3) . . . . ?
C47 N4 C50 C57 -177.4(3) . . . . ?
B2 N4 C50 C57 4.8(5) . . . . ?
C48 C49 C50 N4 -1.8(4) . . . . ?
C48 C49 C50 C57 175.4(3) . . . . ?
C49 C48 C51 C52 -171.6(3) . . . . ?
C47 C48 C51 C52 11.8(5) . . . . ?
C49 C48 C51 C56 9.6(5) . . . . ?
C47 C48 C51 C56 -166.9(3) . . . . ?
C56 C51 C52 C53 -1.7(5) . . . . ?
C48 C51 C52 C53 179.5(3) . . . . ?
C51 C52 C53 C54 0.8(6) . . . . ?
C52 C53 C54 C55 0.8(6) . . . . ?
C53 C54 C55 C56 -1.5(6) . . . . ?
C54 C55 C56 C51 0.6(6) . . . . ?
C52 C51 C56 C55 1.0(5) . . . . ?
C48 C51 C56 C55 179.8(3) . . . . ?
N4 C50 C57 C58 43.3(4) . . . . ?
C49 C50 C57 C58 -133.3(3) . . . . ?
N4 C50 C57 C62 -143.3(3) . . . . ?
C49 C50 C57 C62 40.1(4) . . . . ?
C62 C57 C58 C59 -3.4(4) . . . . ?
C50 C57 C58 C59 169.9(3) . . . . ?
C57 C58 C59 C60 1.2(5) . . . . ?
C58 C59 C60 C61 2.3(5) . . . . ?
C58 C59 C60 O9 -179.6(3) . . . . ?
S3 O9 C60 C61 -70.0(3) . . . . ?
S3 O9 C60 C59 111.9(3) . . . . ?
C59 C60 C61 C62 -3.5(5) . . . . ?
O9 C60 C61 C62 178.5(3) . . . . ?
C60 C61 C62 C57 1.2(5) . . . . ?
C58 C57 C62 C61 2.2(4) . . . . ?
C50 C57 C62 C61 -171.4(3) . . . . ?
O8 S3 C63 C68 34.9(3) . . . . ?
O7 S3 C63 C68 168.7(2) . . . . ?
O9 S3 C63 C68 -74.8(3) . . . . ?
O8 S3 C63 C64 -145.5(2) . . . . ?
O7 S3 C63 C64 -11.7(3) . . . . ?
O9 S3 C63 C64 104.9(2) . . . . ?
C68 C63 C64 C65 -1.3(5) . . . . ?
S3 C63 C64 C65 179.0(2) . . . . ?
C63 C64 C65 C66 1.0(5) . . . . ?
C64 C65 C66 C67 -0.3(5) . . . . ?
C64 C65 C66 C69 -178.5(4) . . . . ?
C65 C66 C67 C68 0.1(5) . . . . ?
C69 C66 C67 C68 178.2(4) . . . . ?
C66 C67 C68 C63 -0.4(5) . . . . ?
C64 C63 C68 C67 1.1(5) . . . . ?
S3 C63 C68 C67 -179.3(2) . . . . ?
C73 N6 C70 C71 -1.3(3) . . . . ?
B2 N6 C70 C71 -178.7(3) . . . . ?
C73 N6 C70 C80 179.8(3) . . . . ?
B2 N6 C70 C80 2.3(5) . . . . ?
N6 C70 C71 C72 0.5(4) . . . . ?
C80 C70 C71 C72 179.5(3) . . . . ?
C70 C71 C72 C73 0.5(4) . . . . ?
C70 C71 C72 C74 -176.9(3) . . . . ?
C47 N5 C73 N6 -3.9(5) . . . . ?
C47 N5 C73 C72 176.4(3) . . . . ?
C70 N6 C73 N5 -178.2(3) . . . . ?
B2 N6 C73 N5 -0.4(5) . . . . ?
C70 N6 C73 C72 1.6(3) . . . . ?
B2 N6 C73 C72 179.4(3) . . . . ?
C71 C72 C73 N5 178.5(3) . . . . ?
C74 C72 C73 N5 -4.2(5) . . . . ?
C71 C72 C73 N6 -1.3(4) . . . . ?
C74 C72 C73 N6 176.1(3) . . . . ?
C71 C72 C74 C75 -34.8(5) . . . . ?
C73 C72 C74 C75 148.3(3) . . . . ?
C71 C72 C74 C79 141.0(3) . . . . ?
C73 C72 C74 C79 -35.8(5) . . . . ?
C79 C74 C75 C76 0.0(5) . . . . ?
C72 C74 C75 C76 175.9(3) . . . . ?
C74 C75 C76 C77 -0.1(5) . . . . ?
C75 C76 C77 C78 0.8(6) . . . . ?
C76 C77 C78 C79 -1.3(6) . . . . ?
C77 C78 C79 C74 1.1(6) . . . . ?
C75 C74 C79 C78 -0.5(5) . . . . ?
C72 C74 C79 C78 -176.4(3) . . . . ?
N6 C70 C80 C85 -179.5(3) . . . . ?
C71 C70 C80 C85 1.6(5) . . . . ?
N6 C70 C80 C81 0.2(5) . . . . ?
C71 C70 C80 C81 -178.6(4) . . . . ?
C85 C80 C81 C82 -1.4(6) . . . . ?
C70 C80 C81 C82 178.8(4) . . . . ?
C80 C81 C82 C83 1.5(7) . . . . ?
C81 C82 C83 C84 -0.9(6) . . . . ?
C81 C82 C83 O10 -176.5(8) . . . . ?
C81 C82 C83 O2A -173(3) . . . . ?
C82 C83 C84 C85 0.1(6) . . . . ?
O10 C83 C84 C85 175.7(7) . . . . ?
O2A C83 C84 C85 174(2) . . . . ?
C83 C84 C85 C80 0.0(6) . . . . ?
C81 C80 C85 C84 0.6(5) . . . . ?
C70 C80 C85 C84 -179.6(3) . . . . ?
C91 C86 C87 C88 -0.3(6) . . . . ?
S4 C86 C87 C88 -176.8(3) . . . . ?
S1A C86 C87 C88 174.7(4) . . . . ?
C91 C86 C87 S1A -174.9(4) . . . . ?
C86 C87 C88 C89 1.4(6) . . . . ?
C87 C88 C89 C90 -1.5(6) . . . . ?
C87 C88 C89 C92 177.6(4) . . . . ?
C88 C89 C90 C91 0.5(7) . . . . ?
C92 C89 C90 C91 -178.6(4) . . . . ?
C89 C90 C91 C86 0.7(6) . . . . ?
C87 C86 C91 C90 -0.8(6) . . . . ?
S4 C86 C91 C90 176.0(3) . . . . ?
S1A C86 C91 C90 -169.4(6) . . . . ?
C27 N2 B1 F2 46.3(4) . . . . ?
C24 N2 B1 F2 -130.8(3) . . . . ?
C27 N2 B1 F1 -74.6(4) . . . . ?
C24 N2 B1 F1 108.3(3) . . . . ?
C27 N2 B1 N1 167.7(3) . . . . ?
C24 N2 B1 N1 -9.4(4) . . . . ?
C1 N1 B1 F2 -57.9(4) . . . . ?
C4 N1 B1 F2 124.5(3) . . . . ?
C1 N1 B1 F1 63.6(4) . . . . ?
C4 N1 B1 F1 -114.0(3) . . . . ?
C1 N1 B1 N2 -176.9(3) . . . . ?
C4 N1 B1 N2 5.5(4) . . . . ?
C50 N4 B2 F3 47.1(4) . . . . ?
C47 N4 B2 F3 -130.3(3) . . . . ?
C50 N4 B2 F4 -73.9(4) . . . . ?
C47 N4 B2 F4 108.7(3) . . . . ?
C50 N4 B2 N6 168.0(3) . . . . ?
C47 N4 B2 N6 -9.4(4) . . . . ?
C70 N6 B2 F3 -58.0(4) . . . . ?
C73 N6 B2 F3 124.8(3) . . . . ?
C70 N6 B2 F4 64.3(4) . . . . ?
C73 N6 B2 F4 -112.8(3) . . . . ?
C70 N6 B2 N4 -176.5(3) . . . . ?
C73 N6 B2 N4 6.3(4) . . . . ?
C87 C86 S4 O12 44.9(7) . . . . ?
C91 C86 S4 O12 -131.8(6) . . . . ?
C87 C86 S4 O11 177.3(3) . . . . ?
C91 C86 S4 O11 0.7(3) . . . . ?
C87 C86 S4 O10 -70.1(5) . . . . ?
C91 C86 S4 O10 113.3(4) . . . . ?
C82 C83 O10 S4 -62.4(13) . . . . ?
C84 C83 O10 S4 121.9(8) . . . . ?
O12 S4 O10 C83 -163.3(12) . . . . ?
O11 S4 O10 C83 67.7(12) . . . . ?
C86 S4 O10 C83 -49.1(11) . . . . ?
O1A S1A O2A C83 -103(3) . . . . ?
O3A S1A O2A C83 144(3) . . . . ?
C86 S1A O2A C83 23(3) . . . . ?
C87 S1A O2A C83 -14(4) . . . . ?
C82 C83 O2A S1A -103(4) . . . . ?
C84 C83 O2A S1A 84(3) . . . . ?
